data_8101008
loop_
_publ_author_name
'Dadachov, Mike S.'
'Tang, Liqiu'
'Zou, Xiaodong'

_publ_section_title
;
Crystal structure of piperazine oxonium dodecafluorotrialuminate, 
(C~4~H~12~N~2~)(H~3~O)[Al~3~F~12~]
;
_journal_issue 3
_journal_name_full 'Zeitschrift f\"ur Kristallographie - New Crystal Structures'
_journal_page_first 385
_journal_page_last 386
_journal_volume 216
_journal_year 2001
_chemical_formula_structural '(C4 H12 N2)[Al3 F12] . H3 O'
_chemical_formula_sum 'C4 H15 Al3 F12 N2 O'
_chemical_formula_weight 416.12
_space_group_IT_number 19
_symmetry_cell_setting orthorhombic
_symmetry_space_group_name_Hall 'P 2ac 2ab'
_symmetry_space_group_name_H-M 'P 21 21 21'
_cell_angle_alpha 90.000(5)
_cell_angle_beta 90.000(5)
_cell_angle_gamma 90.000(5)
_cell_formula_units_Z 4
_cell_length_a 6.811(5)
_cell_length_b 10.095(5)
_cell_length_c 19.343(5)
_cell_measurement_temperature 293(2)
_cell_volume 1330.0(12)
_diffrn_ambient_temperature 293(2)
_exptl_crystal_density_diffrn 2.078
_cod_depositor_comments
;
The following automatic conversions were performed:
'_symmetry_cell_setting' value 'Orthorhombic' changed to 'orthorhombic'
according to '/home/saulius/struct/CIF-dictionaries/cif_core.dic'
dictionary named 'cif_core.dic' version 2.4.1 from 2010-06-29.

Automatic conversion script
Id: cif_fix_enum 1527 2010-12-29 10:47:43Z saulius 
;
_cod_database_code 8101008

loop_
_symmetry_equiv_pos_as_xyz
'x, y, z'
'-x+1/2, -y, z+1/2'
'x+1/2, -y+1/2, -z'
'-x, y+1/2, -z+1/2'

loop_
_atom_site_label
_atom_site_type_symbol
_atom_site_fract_x
_atom_site_fract_y
_atom_site_fract_z
_atom_site_U_iso_or_equiv
_atom_site_adp_type
_atom_site_occupancy
_atom_site_symmetry_multiplicity
_atom_site_calc_flag
_atom_site_refinement_flags
_atom_site_disorder_assembly
_atom_site_disorder_group
Al1 Al 0.8178(3) 0.46916(12) 0.39120(5) 0.0100(3) Uani 1 4 d . . .
Al2 Al 0.5725(2) 0.24848(16) 0.50007(8) 0.0076(2) Uani 1 4 d . . .
Al3 Al 0.8201(3) 0.51896(11) 0.57174(5) 0.0108(3) Uani 1 4 d . . .
F1 F 0.6173(4) 0.5719(3) 0.36860(13) 0.0166(7) Uani 1 4 d . . .
F2 F 1.0054(5) 0.5776(3) 0.36643(15) 0.0217(7) Uani 1 4 d . . .
F3 F 0.8176(5) 0.5424(2) 0.47779(10) 0.0142(5) Uani 1 4 d . . .
F4 F 0.6364(4) 0.3842(2) 0.55575(12) 0.0129(7) Uani 1 4 d . . .
F5 F 0.3233(5) 0.3129(2) 0.49492(11) 0.0115(5) Uani 1 4 d . . .
F6 F 0.5079(4) 0.1503(3) 0.57414(13) 0.0132(6) Uani 1 4 d . . .
F7 F 0.8148(5) 0.3843(2) 0.31138(11) 0.0181(5) Uani 1 4 d . . .
F8 F 0.6361(4) 0.3458(2) 0.42576(12) 0.0118(7) Uani 1 4 d . . .
F9 F 1.0080(4) 0.6375(3) 0.57871(15) 0.0211(7) Uani 1 4 d . . .
F10 F 0.6263(4) 0.6346(3) 0.57828(14) 0.0184(7) Uani 1 4 d . . .
F11 F 0.8179(5) 0.4803(2) 0.66026(11) 0.0193(5) Uani 1 4 d . . .
F12 F 0.5096(4) 0.1131(3) 0.44409(13) 0.0121(6) Uani 1 4 d . . .
C1 C 0.3485(10) 0.4820(6) 0.6782(3) 0.0315(14) Uani 1 4 d . . .
H1A H 0.4511 0.4206 0.6647 0.039(6) Uiso 1 4 calc R . .
H1B H 0.2651 0.4973 0.6383 0.039(6) Uiso 1 4 calc R . .
C2 C 0.1720(10) 0.6428(5) 0.7834(2) 0.0250(11) Uani 1 4 d . . .
H2A H 0.2579 0.6265 0.8225 0.039(6) Uiso 1 4 calc R . .
H2B H 0.0706 0.7042 0.7980 0.039(6) Uiso 1 4 calc R . .
C3 C 0.2887(10) 0.7036(5) 0.7251(3) 0.0328(14) Uani 1 4 d . . .
H3A H 0.2013 0.7272 0.6875 0.039(6) Uiso 1 4 calc R . .
H3B H 0.3528 0.7837 0.7412 0.039(6) Uiso 1 4 calc R . .
C4 C 0.2290(8) 0.4221(5) 0.7354(3) 0.0267(14) Uani 1 4 d . . .
H4A H 0.1636 0.3431 0.7186 0.039(6) Uiso 1 4 calc R . .
H4B H 0.3152 0.3965 0.7730 0.039(6) Uiso 1 4 calc R . .
N1 N 0.4378(8) 0.6084(5) 0.7002(2) 0.0305(12) Uani 1 4 d . . .
H1C H 0.478(11) 0.651(7) 0.655(3) 0.10(2) Uiso 1 4 d . . .
H1D H 0.576(11) 0.575(6) 0.733(3) 0.09(2) Uiso 1 4 d . . .
N2 N 0.0807(7) 0.5171(5) 0.7612(2) 0.0277(10) Uani 1 4 d . . .
H2C H -0.016(11) 0.474(6) 0.805(3) 0.08(2) Uiso 1 4 d . . .
H2D H -0.034(8) 0.498(4) 0.711(3) 0.091(19) Uiso 1 4 d . . .
OW O 0.8069(9) 0.8735(4) 0.5296(2) 0.0477(11) Uani 1 4 d . . .
H1 H 0.868(11) 0.980(6) 0.520(3) 0.097(17) Uiso 1 4 d . . .
H2 H 0.723(11) 0.863(6) 0.477(3) 0.078(18) Uiso 1 4 d . . .
H3 H 0.692(12) 0.906(6) 0.567(3) 0.091(19) Uiso 1 4 d . . .

loop_
_atom_site_aniso_label
_atom_site_aniso_U_11
_atom_site_aniso_U_22
_atom_site_aniso_U_33
_atom_site_aniso_U_23
_atom_site_aniso_U_13
_atom_site_aniso_U_12
Al1 0.0083(7) 0.0144(5) 0.0073(5) 0.0025(4) -0.0003(6) -0.0002(7)
Al2 0.0036(6) 0.0109(5) 0.0083(5) 0.0007(4) 0.0000(4) -0.0004(4)
Al3 0.0112(7) 0.0126(5) 0.0087(5) -0.0025(4) 0.0005(6) -0.0001(7)
F1 0.016(2) 0.0180(14) 0.0154(13) 0.0032(11) -0.0046(10) 0.0024(11)
F2 0.018(2) 0.0241(15) 0.0229(16) 0.0056(13) 0.0021(12) -0.0076(13)
F3 0.0183(14) 0.0136(11) 0.0106(10) -0.0014(8) -0.0012(13) 0.0007(14)
F4 0.015(2) 0.0123(12) 0.0110(12) -0.0019(10) 0.0015(10) -0.0037(11)
F5 0.0018(13) 0.0184(10) 0.0143(10) -0.0005(9) 0.0003(12) 0.0018(12)
F6 0.0113(17) 0.0179(14) 0.0105(12) 0.0040(11) -0.0008(11) -0.0036(11)
F7 0.0178(15) 0.0284(12) 0.0082(10) -0.0025(9) -0.0006(13) -0.0033(15)
F8 0.009(2) 0.0162(13) 0.0099(11) 0.0035(10) 0.0000(10) -0.0035(10)
F9 0.0183(19) 0.0207(14) 0.0244(15) -0.0051(13) 0.0007(13) -0.0072(13)
F10 0.021(2) 0.0163(12) 0.0185(13) -0.0012(12) 0.0034(11) 0.0074(12)
F11 0.0187(15) 0.0307(13) 0.0084(10) -0.0026(9) -0.0019(12) 0.0003(16)
F12 0.0075(18) 0.0145(13) 0.0144(13) -0.0031(11) -0.0004(10) -0.0008(11)
C1 0.025(4) 0.048(3) 0.021(2) -0.007(2) -0.001(2) 0.003(3)
C2 0.022(3) 0.028(2) 0.025(2) -0.0057(19) 0.003(3) 0.001(3)
C3 0.033(4) 0.032(3) 0.033(3) 0.016(2) -0.002(3) 0.000(3)
C4 0.023(4) 0.032(3) 0.025(3) -0.005(2) -0.003(2) 0.002(2)
N1 0.019(3) 0.046(3) 0.026(2) 0.000(2) 0.003(2) -0.005(2)
N2 0.020(3) 0.039(3) 0.024(2) -0.005(2) 0.0067(19) -0.001(2)
OW 0.053(3) 0.044(2) 0.046(3) 0.005(2) 0.001(3) 0.006(3)

loop_
_geom_bond_atom_site_label_1
_geom_bond_atom_site_label_2
_geom_bond_distance
_geom_bond_site_symmetry_2
_geom_bond_publ_flag
Al1 F2 1.749(3) . ?
Al1 F7 1.766(2) . ?
Al1 F1 1.770(3) . ?
Al1 F3 1.831(2) . ?
Al1 F8 1.879(3) . ?
Al1 F6 1.892(3) 3_556 ?
Al2 F8 1.794(3) . ?
Al2 F4 1.796(3) . ?
Al2 F12 1.795(3) . ?
Al2 F6 1.797(3) . ?
Al2 F5 1.820(4) . ?
Al2 F5 1.820(4) 3_556 ?
Al3 F11 1.756(2) . ?
Al3 F9 1.758(3) . ?
Al3 F10 1.766(3) . ?
Al3 F3 1.833(2) . ?
Al3 F4 1.874(3) . ?
Al3 F12 1.881(3) 3_556 ?
F5 Al2 1.820(4) 3_456 ?
F6 Al1 1.892(3) 3_456 ?
F12 Al3 1.881(3) 3_456 ?
C1 N1 1.477(7) . ?
C1 C4 1.500(8) . ?
C1 H1A 0.9700 . ?
C1 H1B 0.9700 . ?
C2 N2 1.477(7) . ?
C2 C3 1.509(8) . ?
C2 H2A 0.9700 . ?
C2 H2B 0.9700 . ?
C3 N1 1.479(8) . ?
C3 H3A 0.9700 . ?
C3 H3B 0.9700 . ?
C4 N2 1.480(7) . ?
C4 H4A 0.9700 . ?
C4 H4B 0.9700 . ?
N1 H1C 1.02(7) . ?
N1 H1D 1.18(7) . ?
N2 H2C 1.16(7) . ?
N2 H2D 1.27(6) . ?
OW H1 1.17(6) . ?
OW H2 1.16(7) . ?
OW H3 1.12(7) . ?
